data_7700619
loop_
_publ_author_name
'Gayfulin, Yakov M.'
'Brylev, Konstantin A.'
'Ryzhikov, Maxim R.'
'Samsonenko, Denis G.'
'Kitamura, Noboru'
'Mironov, Yuri V.'

_publ_section_title
;
 Luminescent twelve-nuclear rhenium clusters.
;
_journal_issue 33
_journal_name_full 'Dalton transactions (Cambridge, England : 2003)'
_journal_page_first 12522
_journal_page_last 12530
_journal_paper_doi 10.1039/c9dt02352f
_journal_volume 48
_journal_year 2019
_chemical_absolute_configuration unk
_chemical_formula_sum 'C41 H100 Br3 Cl6 N5 Re12 S14'
_chemical_formula_weight 3798.92
_space_group_crystal_system hexagonal
_space_group_IT_number 190
_space_group_name_Hall 'P -6c -2c'
_space_group_name_H-M_alt 'P -6 2 c'
_symmetry_space_group_name_Hall 'P -6c -2c'
_symmetry_space_group_name_H-M 'P -6 2 c'
_atom_sites_solution_primary dual
_atom_sites_solution_secondary difmap
_audit_creation_method SHELXL-2018/3
_audit_update_record
;
2019-05-27 deposited with the CCDC.    2019-07-22 downloaded from the CCDC.
;
_cell_angle_alpha 90
_cell_angle_beta 90
_cell_angle_gamma 120
_cell_formula_units_Z 2
_cell_length_a 11.5764(6)
_cell_length_b 11.5764(6)
_cell_length_c 32.670(3)
_cell_measurement_reflns_used 1797
_cell_measurement_temperature 130(2)
_cell_measurement_theta_max 26.73
_cell_measurement_theta_min 4.23
_cell_volume 3791.6(4)
_computing_cell_refinement 'CrysAlisPro 1.171.38.46 (Rigaku OD, 2015)'
_computing_data_collection 'CrysAlisPro 1.171.38.46 (Rigaku OD, 2015)'
_computing_data_reduction 'CrysAlisPro 1.171.38.46 (Rigaku OD, 2015)'
_computing_molecular_graphics 'ShelXle (H\"ubschle, 2011)'
_computing_publication_material 'CIFTAB (Sheldrick, 2015)'
_computing_structure_refinement 'SHELXL-2018 (Sheldrick, 2015)'
_computing_structure_solution 'SHELXT-2018 (Sheldrick, 2015)'
_diffrn_ambient_temperature 130(2)
_diffrn_detector 'CCD plate'
_diffrn_detector_area_resol_mean 10.6168
_diffrn_detector_type AtlasS2
_diffrn_measured_fraction_theta_full 0.988
_diffrn_measured_fraction_theta_max 0.988
_diffrn_measurement_device 'four-circle diffractometer'
_diffrn_measurement_device_type 'New Xcalibur, AtlasS2'
_diffrn_measurement_method '\w scans'
_diffrn_radiation_monochromator graphite
_diffrn_radiation_probe x-ray
_diffrn_radiation_source 'fine-focus sealed tube'
_diffrn_radiation_type MoK\a
_diffrn_radiation_wavelength 0.71073
_diffrn_reflns_av_R_equivalents 0.0631
_diffrn_reflns_av_unetI/netI 0.0612
_diffrn_reflns_Laue_measured_fraction_full 0.988
_diffrn_reflns_Laue_measured_fraction_max 0.988
_diffrn_reflns_limit_h_max 10
_diffrn_reflns_limit_h_min -13
_diffrn_reflns_limit_k_max 13
_diffrn_reflns_limit_k_min -4
_diffrn_reflns_limit_l_max 33
_diffrn_reflns_limit_l_min -39
_diffrn_reflns_number 8321
_diffrn_reflns_point_group_measured_fraction_full 0.952
_diffrn_reflns_point_group_measured_fraction_max 0.953
_diffrn_reflns_theta_full 25.242
_diffrn_reflns_theta_max 25.346
_diffrn_reflns_theta_min 3.520
_diffrn_source 'sealed X-ray tube'
_exptl_absorpt_coefficient_mu 21.275
_exptl_absorpt_correction_T_max 0.967
_exptl_absorpt_correction_T_min 0.948
_exptl_absorpt_correction_type analytical
_exptl_absorpt_process_details
;
CrysAlisPro 1.171.38.41 (Rigaku Oxford Diffraction, 2015)
Analytical numeric absorption correction using a multifaceted crystal
model based on expressions derived by R.C. Clark & J.S. Reid.
(Clark, R. C. & Reid, J. S. (1995). Acta Cryst. A51, 887-897)
;
_exptl_crystal_colour orange
_exptl_crystal_density_diffrn 3.327
_exptl_crystal_description prism
_exptl_crystal_F_000 3424
_exptl_crystal_preparation Luminescent
_exptl_crystal_recrystallization_method 'Re-crystallisation from solvent: DMF'
_exptl_crystal_size_max 0.35
_exptl_crystal_size_mid 0.28
_exptl_crystal_size_min 0.17
_refine_diff_density_max 2.507
_refine_diff_density_min -1.326
_refine_diff_density_rms 0.197
_refine_ls_abs_structure_details
;
 Refined as an inversion twin.
;
_refine_ls_abs_structure_Flack 0.19(5)
_refine_ls_extinction_method none
_refine_ls_goodness_of_fit_ref 1.051
_refine_ls_hydrogen_treatment undef
_refine_ls_matrix_type full
_refine_ls_number_parameters 58
_refine_ls_number_reflns 2256
_refine_ls_number_restraints 18
_refine_ls_restrained_S_all 1.104
_refine_ls_R_factor_all 0.0919
_refine_ls_R_factor_gt 0.0575
_refine_ls_shift/su_max 0.001
_refine_ls_shift/su_mean 0.000
_refine_ls_structure_factor_coef Fsqd
_refine_ls_weighting_details 'w=1/[\s^2^(Fo^2^)+(0.0761P)^2^] where P=(Fo^2^+2Fc^2^)/3'
_refine_ls_weighting_scheme calc
_refine_ls_wR_factor_gt 0.1456
_refine_ls_wR_factor_ref 0.1560
_reflns_Friedel_coverage 0.661
_reflns_Friedel_fraction_full 0.903
_reflns_Friedel_fraction_max 0.904
_reflns_number_gt 1465
_reflns_number_total 2256
_reflns_threshold_expression 'I > 2\s(I)'
_cod_data_source_file c9dt02352f2.cif
_cod_data_source_block gy1099_sq
_cod_depositor_comments 'Adding full bibliography for 7700619--7700620.cif.'
_cod_original_cell_volume 3791.7(5)
_cod_database_code 7700619
_shelx_shelxl_version_number 2018/3
_shelx_space_group_comment
;
The symmetry employed for this shelxl refinement is uniquely defined
by the following loop, which should always be used as a source of
symmetry information in preference to the above space-group names.
They are only intended as comments.
;
_shelx_estimated_absorpt_t_min 0.050
_shelx_estimated_absorpt_t_max 0.123

loop_
_space_group_symop_operation_xyz
'x, y, z'
'-x+y, -x, -z+1/2'
'-y, x-y, z'
'x, y, -z+1/2'
'-x+y, -x, z'
'-y, x-y, -z+1/2'
'x-y, -y, -z'
'-x, -x+y, -z'
'y, x, -z'
'y, x, z+1/2'
'x-y, -y, z+1/2'
'-x, -x+y, z+1/2'

loop_
_atom_site_label
_atom_site_type_symbol
_atom_site_fract_x
_atom_site_fract_y
_atom_site_fract_z
_atom_site_U_iso_or_equiv
_atom_site_adp_type
_atom_site_occupancy
_atom_site_site_symmetry_order
_atom_site_calc_flag
_atom_site_refinement_flags_posn
_atom_site_refinement_flags_adp
_atom_site_refinement_flags_occupancy
Re1 Re 0.86299(13) 0.88062(13) 0.63664(6) 0.0825(6) Uani 1 1 d . . .
Re2 Re 0.88270(10) 1.01828(10) 0.70126(6) 0.0672(5) Uani 1 1 d . U .
S1 S 1.000000 1.000000 0.5794(6) 0.083(4) Uani 1 3 d S T P
S2 S 0.7761(7) 1.0333(8) 0.6395(3) 0.086(3) Uani 1 1 d . . .
S3 S 0.7455(8) 0.7830(7) 0.7001(2) 0.062(2) Uani 1 1 d . U .
Br1 Br 0.7207(5) 1.0395(5) 0.750000 0.1062(19) Uani 1 2 d S TU P
C1 C 1.000000 1.000000 0.750000 0.071(7) Uani 1 6 d S TU P
Cl1 Cl 0.6746(9) 0.7194(9) 0.5933(4) 0.115(3) Uani 1 1 d . . .

loop_
_atom_site_aniso_label
_atom_site_aniso_U_11
_atom_site_aniso_U_22
_atom_site_aniso_U_33
_atom_site_aniso_U_23
_atom_site_aniso_U_13
_atom_site_aniso_U_12
Re1 0.0484(9) 0.0530(9) 0.1455(15) -0.0085(8) -0.0099(8) 0.0248(8)
Re2 0.0238(6) 0.0335(7) 0.1468(13) 0.0018(6) -0.0017(6) 0.0161(6)
S1 0.055(5) 0.055(5) 0.140(14) 0.000 0.000 0.028(2)
S2 0.032(4) 0.057(5) 0.173(9) 0.003(5) -0.008(5) 0.026(4)
S3 0.047(4) 0.043(4) 0.121(5) -0.006(3) -0.011(3) 0.041(3)
Br1 0.063(3) 0.085(4) 0.181(5) 0.000 0.000 0.044(3)
C1 0.031(8) 0.031(8) 0.150(14) 0.000 0.000 0.016(4)
Cl1 0.059(6) 0.072(6) 0.183(9) -0.026(6) -0.013(6) 0.008(5)

loop_
_atom_type_symbol
_atom_type_description
_atom_type_scat_dispersion_real
_atom_type_scat_dispersion_imag
_atom_type_scat_source
C C 0.0033 0.0016 'International Tables Vol C Tables 4.2.6.8 and 6.1.1.4'
H H 0.0000 0.0000 'International Tables Vol C Tables 4.2.6.8 and 6.1.1.4'
N N 0.0061 0.0033 'International Tables Vol C Tables 4.2.6.8 and 6.1.1.4'
S S 0.1246 0.1234 'International Tables Vol C Tables 4.2.6.8 and 6.1.1.4'
Cl Cl 0.1484 0.1585 'International Tables Vol C Tables 4.2.6.8 and 6.1.1.4'
Re Re -1.0185 7.2310 'International Tables Vol C Tables 4.2.6.8 and 6.1.1.4'
Br Br -0.2901 2.4595 'International Tables Vol C Tables 4.2.6.8 and 6.1.1.4'

loop_
_geom_angle_atom_site_label_1
_geom_angle_atom_site_label_2
_geom_angle_atom_site_label_3
_geom_angle
_geom_angle_site_symmetry_1
_geom_angle_site_symmetry_3
Re1 Re1 Re1 60.000(1) 5_675 3_765
Re2 Re1 Re1 89.53(4) . 3_765
Re2 Re1 Re1 89.73(4) 3_765 5_675
Re2 Re1 Re1 59.73(5) . 5_675
Re2 Re1 Re1 60.08(5) 3_765 3_765
Re2 Re1 Re2 59.33(7) 3_765 .
S1 Re1 Re1 57.3(2) . 3_765
S1 Re1 Re1 57.3(2) . 5_675
S1 Re1 Re2 117.0(2) . .
S1 Re1 Re2 117.3(2) . 3_765
S1 Re1 S2 90.4(2) . .
S1 Re1 S2 90.4(2) . 3_765
S1 Re1 S3 172.6(3) . .
S1 Re1 Cl1 93.9(4) . .
S2 Re1 Re1 57.9(2) 3_765 3_765
S2 Re1 Re1 57.81(18) . 5_675
S2 Re1 Re1 117.8(2) 3_765 5_675
S2 Re1 Re1 117.76(18) . 3_765
S2 Re1 Re2 57.4(2) . .
S2 Re1 Re2 57.6(2) 3_765 3_765
S2 Re1 Re2 116.8(2) . 3_765
S2 Re1 Re2 116.9(2) 3_765 .
S2 Re1 S2 173.8(4) 3_765 .
S2 Re1 Cl1 92.4(3) . .
S2 Re1 Cl1 93.7(3) 3_765 .
S3 Re1 Re1 117.38(17) . 3_765
S3 Re1 Re1 116.04(18) . 5_675
S3 Re1 Re2 56.32(18) . .
S3 Re1 Re2 57.39(18) . 3_765
S3 Re1 S2 88.1(3) . .
S3 Re1 S2 90.4(3) . 3_765
S3 Re1 Cl1 93.5(3) . .
Cl1 Re1 Re1 134.8(3) . 5_675
Cl1 Re1 Re1 135.9(3) . 3_765
Cl1 Re1 Re2 134.6(3) . .
Cl1 Re1 Re2 135.4(3) . 3_765
Re1 Re2 Re1 60.19(8) 5_675 .
Re1 Re2 Re2 144.74(4) . 4_556
Re1 Re2 Re2 145.02(5) 5_675 4_556
Re2 Re2 Re1 90.27(4) 5_675 .
Re2 Re2 Re1 90.47(4) 3_765 5_675
Re2 Re2 Re1 60.16(5) 3_765 .
Re2 Re2 Re1 60.51(5) 5_675 5_675
Re2 Re2 Re2 60.001(1) 3_765 5_675
Re2 Re2 Re2 90.0 3_765 4_556
Re2 Re2 Re2 90.0 5_675 4_556
Re2 Re2 Br1 132.17(11) 3_765 .
Re2 Re2 Br1 133.30(11) 5_675 .
S2 Re2 Re1 58.1(2) . .
S2 Re2 Re1 58.2(2) . 5_675
S2 Re2 Re2 118.3(2) . 3_765
S2 Re2 Re2 118.7(2) . 5_675
S2 Re2 Re2 146.6(2) . 4_556
S2 Re2 Br1 95.0(2) . .
S3 Re2 Re1 58.19(18) 5_675 5_675
S3 Re2 Re1 58.47(19) . .
S3 Re2 Re1 118.30(18) 5_675 .
S3 Re2 Re1 118.66(19) . 5_675
S3 Re2 Re2 56.98(16) 5_675 5_675
S3 Re2 Re2 58.35(16) . 3_765
S3 Re2 Re2 90.87(18) 5_675 4_556
S3 Re2 Re2 90.89(18) . 4_556
S3 Re2 Re2 116.97(16) 5_675 3_765
S3 Re2 Re2 118.34(16) . 5_675
S3 Re2 S2 89.8(3) . .
S3 Re2 S2 91.3(3) 5_675 .
S3 Re2 S3 175.0(3) . 5_675
S3 Re2 Br1 91.0(2) . .
S3 Re2 Br1 93.7(2) 5_675 .
Br1 Re2 Re1 136.29(12) . .
Br1 Re2 Re1 137.32(12) . 5_675
Br1 Re2 Re2 51.60(8) . 4_556
C1 Re2 Re1 113.93(6) . .
C1 Re2 Re1 114.28(6) . 5_675
C1 Re2 Re2 42.81(4) . 4_556
C1 Re2 Re2 53.95(3) . 3_765
C1 Re2 Re2 53.95(3) . 5_675
C1 Re2 S2 170.6(2) . .
C1 Re2 S3 88.58(17) . 5_675
C1 Re2 S3 89.53(17) . .
C1 Re2 Br1 94.41(10) . .
Re1 S1 Re1 65.4(4) 3_765 .
Re1 S1 Re1 65.4(4) 5_675 .
Re1 S1 Re1 65.4(4) 5_675 3_765
Re1 S2 Re1 64.3(2) 5_675 .
Re2 S2 Re1 64.4(2) . .
Re2 S2 Re1 64.23(19) . 5_675
Re2 S3 Re1 64.4(2) 3_765 .
Re2 S3 Re1 65.2(2) . .
Re2 S3 Re2 64.7(2) . 3_765
Re2 Br1 Re2 76.80(16) 4_556 .
Re2 C1 Re2 72.10(6) . 3_765
Re2 C1 Re2 72.10(6) . 5_675
Re2 C1 Re2 72.10(6) 2_676 4_556
Re2 C1 Re2 72.10(6) 2_676 6_766
Re2 C1 Re2 72.10(6) 3_765 5_675
Re2 C1 Re2 72.10(6) 6_766 4_556
Re2 C1 Re2 94.38(8) . 4_556
Re2 C1 Re2 94.38(8) 2_676 5_675
Re2 C1 Re2 94.38(8) 3_765 6_766
Re2 C1 Re2 140.27(3) . 2_676
Re2 C1 Re2 140.27(3) . 6_766
Re2 C1 Re2 140.27(3) 2_676 3_765
Re2 C1 Re2 140.27(3) 3_765 4_556
Re2 C1 Re2 140.27(3) 4_556 5_675
Re2 C1 Re2 140.27(3) 6_766 5_675

loop_
_geom_bond_atom_site_label_1
_geom_bond_atom_site_label_2
_geom_bond_distance
_geom_bond_site_symmetry_2
_geom_bond_publ_flag
Re1 Re1 2.589(2) 3_765 yes
Re1 Re1 2.589(2) 5_675 ?
Re1 Re2 2.577(2) 3_765 yes
Re1 Re2 2.586(2) . yes
Re1 S1 2.395(14) . yes
Re1 S2 2.431(7) 3_765 yes
Re1 S2 2.433(8) . yes
Re1 S3 2.428(8) . yes
Re1 Cl1 2.485(10) . yes
Re2 Re2 2.5550(18) 3_765 yes
Re2 Re2 2.5550(18) 5_675 ?
Re2 Re2 3.185(4) 4_556 yes
Re2 S2 2.415(9) . yes
Re2 S3 2.370(8) . yes
Re2 S3 2.406(8) 5_675 yes
Re2 Br1 2.564(4) . yes
Re2 C1 2.1707(15) . yes
